data_7230375
loop_
_publ_author_name
'Carballo, Rosa'
'Casti\~neiras, Alfonso'
'Covelo, Berta'
'Lago, Ana B.'
'V\'azquez-L\'opez, Ezequiel M.'
'G\'omez-Paz, Olaya'
'Balboa, Susana'
'Prieto, Inmaculada'

_publ_section_title
;
 Chiral and achiral 1D copper(ii) coordination polymers based on glycolato
 and chelating aromatic diamine ligands
;
_journal_issue 17
_journal_name_full CrystEngComm
_journal_page_first 2455
_journal_paper_doi 10.1039/C8CE00279G
_journal_volume 20
_journal_year 2018
_chemical_formula_sum 'C14 H15 Cu N3 O6'
_chemical_formula_weight 384.83
_space_group_crystal_system monoclinic
_space_group_IT_number 4
_space_group_name_Hall 'P 2yb'
_space_group_name_H-M_alt 'P 1 21 1'
_symmetry_space_group_name_Hall 'P 2yb'
_symmetry_space_group_name_H-M 'P 1 21 1'
_atom_sites_solution_hydrogens geom
_audit_creation_method SHELXL-2016/6
_audit_update_record
;
2018-02-19 deposited with the CCDC.
2018-03-26 downloaded from the CCDC.
;
_cell_angle_alpha 90
_cell_angle_beta 116.460(2)
_cell_angle_gamma 90
_cell_formula_units_Z 2
_cell_length_a 10.3927(17)
_cell_length_b 7.2489(12)
_cell_length_c 11.1460(18)
_cell_measurement_reflns_used 730
_cell_measurement_temperature 293(2)
_cell_measurement_theta_max 26.16
_cell_measurement_theta_min 2.19
_cell_volume 751.7(2)
_computing_cell_refinement 'Bruker SMART'
_computing_data_collection 'Bruker SMART'
_computing_data_reduction 'Bruker SAINT'
_computing_molecular_graphics 'Bruker SHELXTL'
_computing_publication_material 'Bruker SHELXTL'
_computing_structure_refinement 'SHELXL-2016/6 (Sheldrick, 2016)'
_computing_structure_solution SHELXS
_diffrn_ambient_temperature 293(2)
_diffrn_measured_fraction_theta_full 0.992
_diffrn_measured_fraction_theta_max 0.964
_diffrn_measurement_device_type 'CCD area detector'
_diffrn_measurement_method 'phi and omega scans'
_diffrn_radiation_monochromator graphite
_diffrn_radiation_source 'fine-focus sealed tube'
_diffrn_radiation_type MoK\a
_diffrn_radiation_wavelength 0.71073
_diffrn_reflns_av_R_equivalents 0.0236
_diffrn_reflns_av_unetI/netI 0.0491
_diffrn_reflns_Laue_measured_fraction_full 0.992
_diffrn_reflns_Laue_measured_fraction_max 0.964
_diffrn_reflns_limit_h_max 13
_diffrn_reflns_limit_h_min -13
_diffrn_reflns_limit_k_max 7
_diffrn_reflns_limit_k_min -9
_diffrn_reflns_limit_l_max 14
_diffrn_reflns_limit_l_min -14
_diffrn_reflns_number 4856
_diffrn_reflns_point_group_measured_fraction_full 0.794
_diffrn_reflns_point_group_measured_fraction_max 0.742
_diffrn_reflns_theta_full 25.000
_diffrn_reflns_theta_max 27.993
_diffrn_reflns_theta_min 2.041
_exptl_absorpt_coefficient_mu 1.491
_exptl_absorpt_correction_T_max 0.861
_exptl_absorpt_correction_T_min 0.765
_exptl_absorpt_correction_type multi-scan
_exptl_absorpt_process_details sadabs
_exptl_crystal_colour green
_exptl_crystal_density_diffrn 1.700
_exptl_crystal_description prism
_exptl_crystal_F_000 394
_exptl_crystal_size_max 0.34
_exptl_crystal_size_mid 0.15
_exptl_crystal_size_min 0.10
_refine_diff_density_max 0.299
_refine_diff_density_min -0.248
_refine_diff_density_rms 0.050
_refine_ls_abs_structure_details
; 
 Flack x determined using 656 quotients [(I+)-(I-)]/[(I+)+(I-)] 
 (Parsons, Flack and Wagner, Acta Cryst. B69 (2013) 249-259). 
;
_refine_ls_abs_structure_Flack 0.017(13)
_refine_ls_extinction_method none
_refine_ls_goodness_of_fit_ref 1.006
_refine_ls_hydrogen_treatment constr
_refine_ls_matrix_type full
_refine_ls_number_parameters 218
_refine_ls_number_reflns 2700
_refine_ls_number_restraints 1
_refine_ls_restrained_S_all 1.006
_refine_ls_R_factor_all 0.0345
_refine_ls_R_factor_gt 0.0291
_refine_ls_shift/su_max 0.018
_refine_ls_shift/su_mean 0.001
_refine_ls_structure_factor_coef Fsqd
_refine_ls_weighting_details 'w=1/[\s^2^(Fo^2^)+(0.0260P)^2^] where P=(Fo^2^+2Fc^2^)/3'
_refine_ls_weighting_scheme calc
_refine_ls_wR_factor_gt 0.0633
_refine_ls_wR_factor_ref 0.0649
_reflns_Friedel_coverage 0.429
_reflns_Friedel_fraction_full 0.558
_reflns_Friedel_fraction_max 0.483
_reflns_number_gt 2416
_reflns_number_total 2700
_reflns_threshold_expression 'I > 2\s(I)'
_cod_data_source_file c8ce00279g1.cif
_cod_data_source_block 1
_cod_depositor_comments 'Adding full bibliography for 7230374--7230379.cif.'
_cod_database_code 7230375
_shelx_shelxl_version_number 2016/6
_shelx_space_group_comment
; 
The symmetry employed for this shelxl refinement is uniquely defined 
by the following loop, which should always be used as a source of 
symmetry information in preference to the above space-group names. 
They are only intended as comments. 
;

loop_
_space_group_symop_operation_xyz
'x, y, z'
'-x, y+1/2, -z'

loop_
_atom_site_label
_atom_site_type_symbol
_atom_site_fract_x
_atom_site_fract_y
_atom_site_fract_z
_atom_site_U_iso_or_equiv
_atom_site_adp_type
_atom_site_occupancy
_atom_site_site_symmetry_order
_atom_site_calc_flag
_atom_site_refinement_flags_posn
_atom_site_refinement_flags_adp
Cu Cu 0.93352(4) 0.02632(6) 0.63086(4) 0.03107(12) Uani 1 1 d . .
N1 N 0.7651(3) 0.1740(4) 0.6227(3) 0.0293(7) Uani 1 1 d . .
N3 N 0.7670(3) 0.0263(6) 0.8127(3) 0.0333(6) Uani 1 1 d . .
H3B H 0.756357 0.048517 0.883521 0.040 Uiso 1 1 calc R U
N2 N 0.8998(3) -0.1681(4) 0.7364(3) 0.0296(7) Uani 1 1 d . .
C1 C 0.7060(4) 0.3047(5) 0.5265(4) 0.0409(9) Uani 1 1 d . .
H1 H 0.735135 0.310279 0.458857 0.049 Uiso 1 1 calc R U
C2 C 0.6064(5) 0.4278(7) 0.5240(5) 0.0583(13) Uani 1 1 d . .
H2 H 0.569104 0.516417 0.456827 0.070 Uiso 1 1 calc R U
C3 C 0.5613(5) 0.4189(6) 0.6237(5) 0.0524(12) Uani 1 1 d . .
H3 H 0.494660 0.503457 0.625076 0.063 Uiso 1 1 calc R U
C4 C 0.6144(4) 0.2869(5) 0.7188(4) 0.0378(9) Uani 1 1 d . .
H4 H 0.583673 0.278670 0.785223 0.045 Uiso 1 1 calc R U
C5 C 0.7169(4) 0.1617(5) 0.7164(4) 0.0271(7) Uani 1 1 d . .
C6 C 0.8318(4) -0.1404(5) 0.8128(4) 0.0283(8) Uani 1 1 d . .
C7 C 0.8288(4) -0.2796(5) 0.9000(4) 0.0341(8) Uani 1 1 d . .
H7 H 0.783627 -0.258363 0.954335 0.041 Uiso 1 1 calc R U
C8 C 0.8926(4) -0.4459(5) 0.9041(4) 0.0369(9) Uani 1 1 d . .
H8 H 0.889793 -0.539484 0.959983 0.044 Uiso 1 1 calc R U
C9 C 0.9612(3) -0.4732(7) 0.8240(3) 0.0372(7) Uani 1 1 d . .
H9 H 1.006258 -0.584894 0.826214 0.045 Uiso 1 1 calc R U
C10 C 0.9621(4) -0.3352(5) 0.7424(4) 0.0337(8) Uani 1 1 d . .
H10 H 1.007327 -0.355629 0.688005 0.040 Uiso 1 1 calc R U
O11 O 0.9941(3) 0.2180(4) 0.5439(3) 0.0431(7) Uani 1 1 d . .
O12 O 1.1782(3) 0.3842(4) 0.5547(3) 0.0393(7) Uani 1 1 d . .
O13 O 1.1451(3) 0.0363(5) 0.7589(3) 0.0548(8) Uani 1 1 d . .
H13 H 1.187001 -0.040296 0.833335 0.066 Uiso 1 1 calc R U
C11 C 1.1249(4) 0.2655(5) 0.5988(4) 0.0306(8) Uani 1 1 d . .
C12 C 1.2245(4) 0.1682(5) 0.7267(4) 0.0413(10) Uani 1 1 d . .
H12A H 1.301360 0.107953 0.714738 0.050 Uiso 1 1 calc R U
H12B H 1.267054 0.256957 0.798954 0.050 Uiso 1 1 calc R U
O21 O 0.6514(3) 0.0193(5) -0.0052(3) 0.0465(6) Uani 1 1 d . .
O22 O 0.7185(3) 0.3081(4) 0.0556(3) 0.0408(7) Uani 1 1 d . .
O23 O 0.5629(3) 0.3189(4) 0.2026(3) 0.0454(7) Uani 1 1 d . .
H23 H 0.504994 0.383546 0.142425 0.068 Uiso 1 1 calc R U
C21 C 0.6563(4) 0.1630(5) 0.0601(4) 0.0319(8) Uani 1 1 d . .
C22 C 0.5805(5) 0.1507(5) 0.1487(5) 0.0424(10) Uani 1 1 d . .
H22A H 0.486298 0.096696 0.096842 0.051 Uiso 1 1 calc R U
H22B H 0.634242 0.067221 0.222104 0.051 Uiso 1 1 calc R U

loop_
_atom_site_aniso_label
_atom_site_aniso_U_11
_atom_site_aniso_U_22
_atom_site_aniso_U_33
_atom_site_aniso_U_23
_atom_site_aniso_U_13
_atom_site_aniso_U_12
Cu 0.0322(2) 0.0309(2) 0.0345(2) 0.0066(2) 0.01876(17) 0.0019(2)
N1 0.0289(16) 0.0286(15) 0.0303(17) -0.0013(12) 0.0130(15) 0.0035(12)
N3 0.0440(15) 0.0301(12) 0.0349(15) -0.0015(18) 0.0260(13) 0.004(2)
N2 0.0351(17) 0.0261(15) 0.0341(18) -0.0012(12) 0.0213(16) -0.0028(13)
C1 0.045(2) 0.045(2) 0.035(2) 0.0126(17) 0.020(2) 0.0128(19)
C2 0.059(3) 0.067(3) 0.049(3) 0.024(2) 0.025(3) 0.032(2)
C3 0.049(3) 0.055(3) 0.054(3) 0.008(2) 0.024(2) 0.026(2)
C4 0.033(2) 0.044(2) 0.040(2) -0.0048(18) 0.0202(19) 0.0034(18)
C5 0.0273(19) 0.0264(16) 0.0258(19) -0.0068(13) 0.0103(17) -0.0051(14)
C6 0.0313(19) 0.0243(17) 0.030(2) -0.0044(13) 0.0139(17) -0.0052(14)
C7 0.039(2) 0.0369(19) 0.031(2) 0.0009(15) 0.0195(18) -0.0058(16)
C8 0.042(2) 0.028(2) 0.041(2) 0.0052(16) 0.0180(18) -0.0075(16)
C9 0.0391(17) 0.0262(14) 0.044(2) 0.003(2) 0.0167(16) 0.006(2)
C10 0.036(2) 0.0301(18) 0.039(2) -0.0005(15) 0.0213(19) 0.0041(16)
O11 0.0328(15) 0.0518(18) 0.0412(17) 0.0228(13) 0.0133(14) 0.0022(13)
O12 0.0450(17) 0.0387(14) 0.0383(17) 0.0112(12) 0.0223(15) -0.0041(12)
O13 0.0333(13) 0.0558(17) 0.0599(18) 0.0341(19) 0.0071(13) -0.0058(16)
C11 0.040(2) 0.0268(18) 0.031(2) -0.0002(14) 0.0201(18) 0.0015(16)
C12 0.038(2) 0.035(2) 0.045(3) 0.0126(17) 0.014(2) -0.0052(17)
O21 0.0584(15) 0.0398(13) 0.0558(16) -0.0147(18) 0.0385(14) -0.0117(19)
O22 0.0504(17) 0.0392(15) 0.0386(17) -0.0082(12) 0.0250(15) -0.0129(13)
O23 0.0549(19) 0.0475(17) 0.0387(17) -0.0039(12) 0.0253(16) 0.0107(13)
C21 0.031(2) 0.0357(19) 0.029(2) -0.0017(15) 0.0124(17) 0.0014(16)
C22 0.054(3) 0.037(2) 0.047(3) 0.0040(17) 0.033(2) 0.0035(19)

loop_
_atom_type_symbol
_atom_type_description
_atom_type_scat_dispersion_real
_atom_type_scat_dispersion_imag
_atom_type_scat_source
C C 0.0033 0.0016 'International Tables Vol C Tables 4.2.6.8 and 6.1.1.4'
H H 0.0000 0.0000 'International Tables Vol C Tables 4.2.6.8 and 6.1.1.4'
N N 0.0061 0.0033 'International Tables Vol C Tables 4.2.6.8 and 6.1.1.4'
O O 0.0106 0.0060 'International Tables Vol C Tables 4.2.6.8 and 6.1.1.4'
Cu Cu 0.3201 1.2651 'International Tables Vol C Tables 4.2.6.8 and 6.1.1.4'

loop_
_geom_angle_atom_site_label_1
_geom_angle_atom_site_label_2
_geom_angle_atom_site_label_3
_geom_angle
_geom_angle_site_symmetry_3
O11 Cu N2 172.30(13) .
O11 Cu N1 93.72(12) .
N2 Cu N1 91.43(12) .
O11 Cu O13 80.50(12) .
N2 Cu O13 91.80(13) .
N1 Cu O13 131.44(14) .
O11 Cu O12 91.10(12) 2_746
N2 Cu O12 93.93(12) 2_746
N1 Cu O12 97.24(11) 2_746
O13 Cu O12 130.80(13) 2_746
C5 N1 C1 117.8(3) .
C5 N1 Cu 123.0(2) .
C1 N1 Cu 118.9(3) .
C5 N3 C6 129.8(3) .
C6 N2 C10 118.4(3) .
C6 N2 Cu 123.9(2) .
C10 N2 Cu 117.4(2) .
N1 C1 C2 123.2(4) .
C1 C2 C3 118.7(4) .
C4 C3 C2 119.7(4) .
C3 C4 C5 119.4(4) .
N1 C5 N3 120.7(3) .
N1 C5 C4 121.1(3) .
N3 C5 C4 118.2(3) .
N2 C6 N3 121.6(3) .
N2 C6 C7 120.6(3) .
N3 C6 C7 117.7(3) .
C8 C7 C6 119.7(3) .
C7 C8 C9 119.1(4) .
C10 C9 C8 119.2(4) .
C9 C10 N2 123.0(4) .
C11 O11 Cu 117.9(2) .
C11 O12 Cu 125.0(2) 2_756
C12 O13 Cu 114.9(2) .
O12 C11 O11 124.9(3) .
O12 C11 C12 117.3(3) .
O11 C11 C12 117.8(3) .
O13 C12 C11 108.9(3) .
O22 C21 O21 124.3(3) .
O22 C21 C22 120.3(3) .
O21 C21 C22 115.4(3) .
O23 C22 C21 115.6(3) .

loop_
_geom_bond_atom_site_label_1
_geom_bond_atom_site_label_2
_geom_bond_distance
_geom_bond_site_symmetry_2
Cu O11 1.952(3) .
Cu N2 1.964(3) .
Cu N1 2.019(3) .
Cu O13 2.020(2) .
Cu O12 2.132(3) 2_746
N1 C5 1.348(5) .
N1 C1 1.356(5) .
N3 C5 1.374(5) .
N3 C6 1.383(5) .
N2 C6 1.342(4) .
N2 C10 1.361(5) .
C1 C2 1.358(6) .
C2 C3 1.386(7) .
C3 C4 1.350(6) .
C4 C5 1.408(5) .
C6 C7 1.411(5) .
C7 C8 1.366(5) .
C8 C9 1.383(5) .
C9 C10 1.355(6) .
O11 C11 1.265(4) .
O12 C11 1.238(4) .
O13 C12 1.409(5) .
C11 C12 1.512(5) .
O21 C21 1.258(5) .
O22 C21 1.247(4) .
O23 C22 1.407(5) .
C21 C22 1.515(5) .

loop_
_geom_hbond_atom_site_label_D
_geom_hbond_atom_site_label_H
_geom_hbond_atom_site_label_A
_geom_hbond_distance_DH
_geom_hbond_distance_HA
_geom_hbond_distance_DA
_geom_hbond_angle_DHA
_geom_hbond_site_symmetry_A
O23 H23 O21 0.82 1.93 2.747(4) 172.2 2_655
O13 H13 O22 0.93 1.62 2.532(4) 166.1 2_746
N3 H3B O21 0.86 2.00 2.782(3) 151.7 1_556
C7 H7 O21 0.93 2.59 3.309(5) 134.8 1_556
C12 H12A O23 0.97 2.46 3.219(5) 134.5 2_746
